data_7135936
loop_
_publ_author_name
'Mishra, Saksham'
'Kumar, Amit'

_publ_section_title
;
 Additive Controlled Switchable Mono-vs. Di-Selenylation of Primary
 Arylamides via Ru(II) Catalyzed C-H activation
;
_journal_name_full 'Chemical Communications'
_journal_paper_doi 10.1039/D6CC01620K
_journal_year 2026
_chemical_formula_moiety 'C14 H11 N O3 Se'
_chemical_formula_sum 'C14 H11 N O3 Se'
_chemical_formula_weight 320.20
_chemical_melting_point 461
_chemical_name_systematic 4-(phenylselanyl)benzo[d][1,3]dioxole-5-carboxamide
_space_group_crystal_system triclinic
_space_group_IT_number 2
_space_group_name_Hall '-P 1'
_space_group_name_H-M_alt 'P -1'
_atom_sites_solution_hydrogens geom
_atom_sites_solution_primary dual
_audit_creation_date 2026-03-12
_audit_creation_method
;
Olex2 1.5
(compiled 2025.07.13 svn.rb7424aed for OlexSys, GUI svn.r7314)
;
_audit_update_record
;
2026-03-14 deposited with the CCDC.	2026-05-29 downloaded from the CCDC.
;
_cell_angle_alpha 97.607(12)
_cell_angle_beta 91.807(12)
_cell_angle_gamma 105.462(12)
_cell_formula_units_Z 2
_cell_length_a 5.0631(13)
_cell_length_b 8.940(2)
_cell_length_c 15.051(4)
_cell_measurement_reflns_used 4598
_cell_measurement_temperature 293(2)
_cell_measurement_theta_max 25.58
_cell_measurement_theta_min 2.57
_cell_volume 649.2(3)
_computing_cell_refinement 'SAINT V8.40B (?, 2016)'
_computing_data_reduction 'SAINT V8.40B (?, 2016)'
_computing_molecular_graphics 'Olex2 1.5 (Dolomanov et al., 2009)'
_computing_publication_material 'Olex2 1.5 (Dolomanov et al., 2009)'
_computing_structure_refinement 'SHELXL 2025/1 (Sheldrick, 2015)'
_computing_structure_solution 'SHELXT 2018/2 (Sheldrick, 2018)'
_diffrn_ambient_temperature 293(2)
_diffrn_measured_fraction_theta_full 0.992
_diffrn_measured_fraction_theta_max 0.972
_diffrn_measurement_device_type 'Bruker APEX-II CCD'
_diffrn_measurement_method '\f and \w scans'
_diffrn_radiation_type MoK\a
_diffrn_radiation_wavelength 0.71076
_diffrn_reflns_av_R_equivalents 0.0679
_diffrn_reflns_av_unetI/netI 0.0756
_diffrn_reflns_Laue_measured_fraction_full 0.992
_diffrn_reflns_Laue_measured_fraction_max 0.972
_diffrn_reflns_limit_h_max 6
_diffrn_reflns_limit_h_min -6
_diffrn_reflns_limit_k_max 11
_diffrn_reflns_limit_k_min -11
_diffrn_reflns_limit_l_max 20
_diffrn_reflns_limit_l_min -19
_diffrn_reflns_number 9617
_diffrn_reflns_point_group_measured_fraction_full 0.992
_diffrn_reflns_point_group_measured_fraction_max 0.972
_diffrn_reflns_theta_full 25.243
_diffrn_reflns_theta_max 28.575
_diffrn_reflns_theta_min 2.922
_diffrn_source_current 30.0
_diffrn_source_power 1.35
_diffrn_source_voltage 45.0
_diffrn_standards_number 0
_exptl_absorpt_coefficient_mu 2.894
_exptl_absorpt_correction_T_max 0.7457
_exptl_absorpt_correction_T_min 0.3784
_exptl_absorpt_correction_type none
_exptl_absorpt_process_details
;
SADABS-2016/2 (Bruker,2016/2) was used for absorption correction.
wR2(int) was 0.1532 before and 0.0982 after correction.
The Ratio of minimum to maximum transmission is 0.5074.
The \l/2 correction factor is Not present.
;
_exptl_crystal_colour white
_exptl_crystal_density_diffrn 1.638
_exptl_crystal_description needle
_exptl_crystal_F_000 320
_exptl_crystal_recrystallization_method 'Re-crystallisation from solvent: MeOH'
_refine_diff_density_max 1.135
_refine_diff_density_min -1.577
_refine_diff_density_rms 0.146
_refine_ls_extinction_coef 0.070(14)
_refine_ls_extinction_expression Fc^*^=kFc[1+0.001xFc^2^\l^3^/sin(2\q)]^-1/4^
_refine_ls_extinction_method 'SHELXL-2025/1 (Sheldrick 2025)'
_refine_ls_goodness_of_fit_ref 1.261
_refine_ls_hydrogen_treatment constr
_refine_ls_matrix_type full
_refine_ls_number_parameters 173
_refine_ls_number_reflns 3311
_refine_ls_number_restraints 0
_refine_ls_restrained_S_all 1.261
_refine_ls_R_factor_all 0.1040
_refine_ls_R_factor_gt 0.0709
_refine_ls_shift/su_max 0.000
_refine_ls_shift/su_mean 0.000
_refine_ls_structure_factor_coef Fsqd
_refine_ls_weighting_details 'w=1/[\s^2^(Fo^2^)+(0.1000P)^2^] where P=(Fo^2^+2Fc^2^)/3'
_refine_ls_weighting_scheme calc
_refine_ls_wR_factor_gt 0.1827
_refine_ls_wR_factor_ref 0.2127
_reflns_Friedel_coverage 0.000
_reflns_number_gt 2239
_reflns_number_total 3311
_reflns_threshold_expression 'I > 2\s(I)'
_cod_data_source_file d6cc01620k2.cif
_cod_data_source_block sm_802_0m
_cod_original_cell_volume 649.3(3)
_cod_database_code 7135936
_shelx_shelxl_version_number 2025/1
_shelx_space_group_comment
;
The symmetry employed for this shelxl refinement is uniquely defined
by the following loop, which should always be used as a source of
symmetry information in preference to the above space-group names.
They are only intended as comments.
;
_olex2_refinement_description
;
1. Fixed Uiso
 At 1.2 times of:
  All C(H) groups, All C(H,H) groups, All N(H,H) groups
2.a Secondary CH2 refined with riding coordinates:
 C00G(H00D,H00G)
2.b Aromatic/amide H refined with riding coordinates:
 C009(H009), C00B(H00C), C00E(H00E), C00F(H00F), C00H(H00H), C00I(H00I),
 C00J(H00J)
2.c X=CH2 refined with riding coordinates:
 N004(H00A,H00B)
;
_olex2_submission_special_instructions 'No special instructions were received'

loop_
_space_group_symop_operation_xyz
'x, y, z'
'-x, -y, -z'

loop_
_atom_site_label
_atom_site_type_symbol
_atom_site_fract_x
_atom_site_fract_y
_atom_site_fract_z
_atom_site_U_iso_or_equiv
_atom_site_adp_type
_atom_site_occupancy
_atom_site_site_symmetry_order
_atom_site_calc_flag
_atom_site_refinement_flags_posn
_atom_site_refinement_flags_adp
_atom_site_refinement_flags_occupancy
_atom_site_disorder_assembly
_atom_site_disorder_group
Se01 Se 0.64146(10) 0.62136(6) 0.75207(3) 0.0517(3) Uani 1 1 d . . . . .
O002 O 0.6379(7) 0.9214(5) 0.8980(2) 0.0541(10) Uani 1 1 d . . . . .
O003 O 0.4578(11) 0.6444(6) 0.5518(3) 0.0815(15) Uani 1 1 d . . . . .
N004 N 0.1991(8) 0.9190(6) 0.9134(3) 0.0600(13) Uani 1 1 d . . . . .
H00A H 0.226858 0.943545 0.970735 0.072 Uiso 1 1 calc R U . . .
H00B H 0.038131 0.905092 0.887989 0.072 Uiso 1 1 calc R U . . .
O005 O 0.2121(12) 0.7913(7) 0.4882(3) 0.0878(16) Uani 1 1 d . . . . .
C006 C 0.4046(10) 0.9025(6) 0.8640(3) 0.0429(11) Uani 1 1 d . . . . .
C007 C 0.3425(9) 0.8682(5) 0.7640(3) 0.0400(11) Uani 1 1 d . . . . .
C008 C 0.4468(9) 0.7591(6) 0.7092(3) 0.0415(11) Uani 1 1 d . . . . .
C009 C 0.1905(11) 0.9536(6) 0.7250(4) 0.0487(12) Uani 1 1 d . . . . .
H009 H 0.121024 1.023454 0.762246 0.058 Uiso 1 1 calc R U . . .
C00A C 0.3284(12) 0.4821(6) 0.7928(4) 0.0538(13) Uani 1 1 d . . . . .
C00B C 0.1375(13) 0.9391(7) 0.6322(4) 0.0586(15) Uani 1 1 d . . . . .
H00C H 0.038964 0.999057 0.606945 0.070 Uiso 1 1 calc R U . . .
C00C C 0.3883(12) 0.7452(7) 0.6186(3) 0.0517(13) Uani 1 1 d . . . . .
C00D C 0.2368(13) 0.8335(8) 0.5810(4) 0.0567(14) Uani 1 1 d . . . . .
C00E C 0.1174(13) 0.3854(7) 0.7316(5) 0.0668(16) Uani 1 1 d . . . . .
H00E H 0.128598 0.387262 0.670206 0.080 Uiso 1 1 calc R U . . .
C00F C -0.1036(17) 0.2889(8) 0.7633(8) 0.095(3) Uani 1 1 d . . . . .
H00F H -0.244397 0.226281 0.722637 0.114 Uiso 1 1 calc R U . . .
C00G C 0.365(2) 0.6796(12) 0.4694(5) 0.110(3) Uani 1 1 d . . . . .
H00D H 0.250263 0.584996 0.433614 0.132 Uiso 1 1 calc R U . . .
H00G H 0.520768 0.722285 0.435603 0.132 Uiso 1 1 calc R U . . .
C00H C -0.125(3) 0.2810(12) 0.8534(10) 0.121(4) Uani 1 1 d . . . . .
H00H H -0.280797 0.215939 0.873392 0.145 Uiso 1 1 calc R U . . .
C00I C 0.311(2) 0.4736(10) 0.8834(5) 0.096(3) Uani 1 1 d . . . . .
H00I H 0.449782 0.535916 0.924999 0.115 Uiso 1 1 calc R U . . .
C00J C 0.079(3) 0.3679(14) 0.9118(8) 0.134(5) Uani 1 1 d . . . . .
H00J H 0.068417 0.358865 0.972555 0.161 Uiso 1 1 calc R U . . .

loop_
_atom_site_aniso_label
_atom_site_aniso_U_11
_atom_site_aniso_U_22
_atom_site_aniso_U_33
_atom_site_aniso_U_23
_atom_site_aniso_U_13
_atom_site_aniso_U_12
Se01 0.0534(4) 0.0634(5) 0.0417(4) -0.0008(3) -0.0066(2) 0.0271(3)
O002 0.0399(18) 0.090(3) 0.0319(19) -0.0110(18) -0.0066(14) 0.0270(18)
O003 0.122(4) 0.109(4) 0.029(2) -0.015(2) -0.008(2) 0.071(3)
N004 0.040(2) 0.112(4) 0.028(2) -0.014(2) -0.0053(17) 0.031(2)
O005 0.130(4) 0.129(4) 0.025(2) 0.005(2) -0.006(2) 0.076(4)
C006 0.039(2) 0.056(3) 0.031(2) -0.005(2) -0.0030(19) 0.015(2)
C007 0.035(2) 0.051(3) 0.031(2) -0.003(2) -0.0030(18) 0.011(2)
C008 0.040(2) 0.054(3) 0.029(2) -0.0018(19) -0.0040(19) 0.015(2)
C009 0.057(3) 0.057(3) 0.036(3) -0.002(2) -0.004(2) 0.028(2)
C00A 0.068(3) 0.054(3) 0.047(3) 0.003(2) -0.001(3) 0.033(3)
C00B 0.071(4) 0.071(4) 0.041(3) 0.006(3) -0.006(3) 0.033(3)
C00C 0.061(3) 0.069(3) 0.029(3) -0.005(2) -0.001(2) 0.032(3)
C00D 0.070(4) 0.075(4) 0.028(3) 0.003(2) -0.008(2) 0.028(3)
C00E 0.064(4) 0.064(4) 0.077(5) 0.014(3) -0.007(3) 0.026(3)
C00F 0.077(5) 0.055(4) 0.158(10) 0.023(5) 0.000(5) 0.025(4)
C00G 0.172(9) 0.159(8) 0.028(3) 0.000(4) -0.013(4) 0.103(8)
C00H 0.127(9) 0.081(6) 0.166(12) 0.053(7) 0.046(8) 0.026(6)
C00I 0.118(7) 0.111(6) 0.048(4) 0.020(4) 0.001(4) 0.010(5)
C00J 0.186(12) 0.129(9) 0.084(7) 0.048(7) 0.038(8) 0.017(9)

loop_
_atom_type_symbol
_atom_type_description
_atom_type_scat_dispersion_real
_atom_type_scat_dispersion_imag
_atom_type_scat_source
C C 0.0033 0.0016 'International Tables Vol C Tables 4.2.6.8 and 6.1.1.4'
H H 0.0000 0.0000 'International Tables Vol C Tables 4.2.6.8 and 6.1.1.4'
N N 0.0061 0.0033 'International Tables Vol C Tables 4.2.6.8 and 6.1.1.4'
O O 0.0106 0.0060 'International Tables Vol C Tables 4.2.6.8 and 6.1.1.4'
Se Se -0.0929 2.2259 'International Tables Vol C Tables 4.2.6.8 and 6.1.1.4'

loop_
_geom_angle_atom_site_label_1
_geom_angle_atom_site_label_2
_geom_angle_atom_site_label_3
_geom_angle
_geom_angle_site_symmetry_1
_geom_angle_site_symmetry_3
_geom_angle_publ_flag
C00A Se01 C008 96.1(2) . . ?
C00C O003 C00G 106.3(5) . . ?
H00A N004 H00B 120.0 . . ?
C006 N004 H00A 120.0 . . ?
C006 N004 H00B 120.0 . . ?
C00D O005 C00G 106.3(5) . . ?
O002 C006 N004 121.8(5) . . ?
O002 C006 C007 121.5(4) . . ?
N004 C006 C007 116.6(4) . . ?
C008 C007 C006 122.0(4) . . ?
C009 C007 C006 118.0(4) . . ?
C009 C007 C008 119.9(4) . . ?
C007 C008 Se01 125.4(4) . . ?
C00C C008 Se01 118.2(4) . . ?
C00C C008 C007 116.3(5) . . ?
C007 C009 H009 118.6 . . ?
C007 C009 C00B 122.8(5) . . ?
C00B C009 H009 118.6 . . ?
C00E C00A Se01 120.9(5) . . ?
C00I C00A Se01 119.7(5) . . ?
C00I C00A C00E 119.3(7) . . ?
C009 C00B H00C 121.8 . . ?
C00D C00B C009 116.5(5) . . ?
C00D C00B H00C 121.8 . . ?
O003 C00C C00D 109.8(5) . . ?
C008 C00C O003 127.4(5) . . ?
C008 C00C C00D 122.7(5) . . ?
O005 C00D C00C 108.6(5) . . ?
C00B C00D O005 129.5(6) . . ?
C00B C00D C00C 121.9(5) . . ?
C00A C00E H00E 120.4 . . ?
C00F C00E C00A 119.2(8) . . ?
C00F C00E H00E 120.4 . . ?
C00E C00F H00F 118.9 . . ?
C00E C00F C00H 122.1(9) . . ?
C00H C00F H00F 118.9 . . ?
O003 C00G O005 108.5(6) . . ?
O003 C00G H00D 110.0 . . ?
O003 C00G H00G 110.0 . . ?
O005 C00G H00D 110.0 . . ?
O005 C00G H00G 110.0 . . ?
H00D C00G H00G 108.4 . . ?
C00F C00H H00H 120.4 . . ?
C00J C00H C00F 119.2(10) . . ?
C00J C00H H00H 120.4 . . ?
C00A C00I H00I 120.7 . . ?
C00A C00I C00J 118.7(9) . . ?
C00J C00I H00I 120.7 . . ?
C00H C00J C00I 121.5(10) . . ?
C00H C00J H00J 119.3 . . ?
C00I C00J H00J 119.3 . . ?

loop_
_geom_bond_atom_site_label_1
_geom_bond_atom_site_label_2
_geom_bond_distance
_geom_bond_site_symmetry_2
_geom_bond_publ_flag
Se01 C008 1.929(5) . ?
Se01 C00A 1.911(6) . ?
O002 C006 1.233(6) . ?
O003 C00C 1.378(6) . ?
O003 C00G 1.416(8) . ?
N004 H00A 0.8600 . ?
N004 H00B 0.8600 . ?
N004 C006 1.325(6) . ?
O005 C00D 1.390(7) . ?
O005 C00G 1.425(10) . ?
C006 C007 1.501(6) . ?
C007 C008 1.414(6) . ?
C007 C009 1.387(7) . ?
C008 C00C 1.368(7) . ?
C009 H009 0.9300 . ?
C009 C00B 1.397(7) . ?
C00A C00E 1.404(9) . ?
C00A C00I 1.380(8) . ?
C00B H00C 0.9300 . ?
C00B C00D 1.349(9) . ?
C00C C00D 1.395(8) . ?
C00E H00E 0.9300 . ?
C00E C00F 1.361(10) . ?
C00F H00F 0.9300 . ?
C00F C00H 1.373(15) . ?
C00G H00D 0.9700 . ?
C00G H00G 0.9700 . ?
C00H H00H 0.9300 . ?
C00H C00J 1.335(17) . ?
C00I H00I 0.9300 . ?
C00I C00J 1.417(14) . ?
C00J H00J 0.9300 . ?

loop_
_geom_torsion_atom_site_label_1
_geom_torsion_atom_site_label_2
_geom_torsion_atom_site_label_3
_geom_torsion_atom_site_label_4
_geom_torsion
_geom_torsion_site_symmetry_1
_geom_torsion_site_symmetry_2
_geom_torsion_site_symmetry_3
_geom_torsion_site_symmetry_4
_geom_torsion_publ_flag
Se01 C008 C00C O003 -1.5(8) . . . . ?
Se01 C008 C00C C00D 176.7(5) . . . . ?
Se01 C00A C00E C00F -179.3(5) . . . . ?
Se01 C00A C00I C00J -179.2(8) . . . . ?
O002 C006 C007 C008 43.8(7) . . . . ?
O002 C006 C007 C009 -132.6(6) . . . . ?
O003 C00C C00D O005 -1.1(7) . . . . ?
O003 C00C C00D C00B 178.5(6) . . . . ?
N004 C006 C007 C008 -139.4(5) . . . . ?
N004 C006 C007 C009 44.2(7) . . . . ?
C006 C007 C008 Se01 7.8(7) . . . . ?
C006 C007 C008 C00C -176.3(5) . . . . ?
C006 C007 C009 C00B 175.4(5) . . . . ?
C007 C008 C00C O003 -177.7(6) . . . . ?
C007 C008 C00C C00D 0.6(8) . . . . ?
C007 C009 C00B C00D 1.6(9) . . . . ?
C008 C007 C009 C00B -1.1(8) . . . . ?
C008 C00C C00D O005 -179.6(6) . . . . ?
C008 C00C C00D C00B 0.0(10) . . . . ?
C009 C007 C008 Se01 -175.9(4) . . . . ?
C009 C007 C008 C00C 0.0(7) . . . . ?
C009 C00B C00D O005 178.5(6) . . . . ?
C009 C00B C00D C00C -1.0(10) . . . . ?
C00A C00E C00F C00H -1.1(11) . . . . ?
C00A C00I C00J C00H -2.1(18) . . . . ?
C00C O003 C00G O005 -6.4(10) . . . . ?
C00D O005 C00G O003 5.7(10) . . . . ?
C00E C00A C00I C00J -0.6(12) . . . . ?
C00E C00F C00H C00J -1.6(16) . . . . ?
C00F C00H C00J C00I 3.1(19) . . . . ?
C00G O003 C00C C008 -177.0(7) . . . . ?
C00G O003 C00C C00D 4.6(8) . . . . ?
C00G O005 C00D C00B 177.6(8) . . . . ?
C00G O005 C00D C00C -2.9(8) . . . . ?
C00I C00A C00E C00F 2.1(9) . . . . ?
